data_4081224
loop_
_publ_author_name
'Stueger, Harald'
'Hasken, Bernd'
'Gross, Uwe'
'Fischer, Roland'
'Torvisco Gomez, Ana'

_publ_section_title
;
 Synthesis and Properties of Bridgehead-Functionalized
 Permethylbicyclo[2.2.2]octasilanes.
;
_journal_issue 16
_journal_name_full Organometallics
_journal_page_first 4490
_journal_page_last 4500
_journal_paper_doi 10.1021/om400184y
_journal_volume 32
_journal_year 2013
_chemical_formula_sum 'C27 H60 Fe Si10'
_chemical_formula_weight 721.50
_chemical_name_systematic
; 
1-(Ferrocenyldimethylsilyl)dodecamethyl-4-(trimethylsilyl)bicyclo[2.2.2]octasilane
;
_space_group_IT_number 14
_symmetry_cell_setting monoclinic
_symmetry_space_group_name_Hall '-P 2ybc'
_symmetry_space_group_name_H-M 'P 1 21/c 1'
_atom_sites_solution_hydrogens geom
_atom_sites_solution_primary direct
_atom_sites_solution_secondary difmap
_audit_creation_method SHELXL-97
_cell_angle_alpha 90.00
_cell_angle_beta 96.742(2)
_cell_angle_gamma 90.00
_cell_formula_units_Z 4
_cell_length_a 11.8320(5)
_cell_length_b 15.4908(5)
_cell_length_c 22.9089(11)
_cell_measurement_reflns_used 9595
_cell_measurement_temperature 100(2)
_cell_measurement_theta_max 35.14
_cell_measurement_theta_min 2.22
_cell_volume 4169.9(3)
_computing_cell_refinement 'Bruker SAINT'
_computing_data_collection 'Bruker APEX2'
_computing_data_reduction 'Bruker SAINT'
_computing_molecular_graphics 'Bruker SHELXTL'
_computing_publication_material 'Bruker SHELXTL'
_computing_structure_refinement 'SHELXL-97 (Sheldrick, 2008)'
_computing_structure_solution 'SHELXS-97 (Sheldrick, 2008)'
_diffrn_ambient_temperature 100(2)
_diffrn_measured_fraction_theta_full 1.000
_diffrn_measured_fraction_theta_max 0.990
_diffrn_measurement_device_type 'Bruker APEX-II CCD'
_diffrn_measurement_method '\f and \w scans'
_diffrn_radiation_monochromator graphite
_diffrn_radiation_source 'fine-focus sealed tube'
_diffrn_radiation_type MoK\a
_diffrn_radiation_wavelength 0.71073
_diffrn_reflns_av_R_equivalents 0.0337
_diffrn_reflns_av_sigmaI/netI 0.0211
_diffrn_reflns_limit_h_max 19
_diffrn_reflns_limit_h_min -19
_diffrn_reflns_limit_k_max 23
_diffrn_reflns_limit_k_min -25
_diffrn_reflns_limit_l_max 37
_diffrn_reflns_limit_l_min -36
_diffrn_reflns_number 194982
_diffrn_reflns_theta_full 30.00
_diffrn_reflns_theta_max 35.29
_diffrn_reflns_theta_min 1.73
_exptl_absorpt_coefficient_mu 0.666
_exptl_absorpt_correction_T_max 0.8712
_exptl_absorpt_correction_T_min 0.6877
_exptl_absorpt_correction_type empirical
_exptl_absorpt_process_details SADABS
_exptl_crystal_colour yellow
_exptl_crystal_density_diffrn 1.149
_exptl_crystal_density_method 'not measured'
_exptl_crystal_description Block
_exptl_crystal_F_000 1552
_exptl_crystal_size_max 0.61
_exptl_crystal_size_mid 0.42
_exptl_crystal_size_min 0.21
_refine_diff_density_max 1.268
_refine_diff_density_min -0.905
_refine_diff_density_rms 0.085
_refine_ls_extinction_method none
_refine_ls_goodness_of_fit_ref 1.081
_refine_ls_hydrogen_treatment constr
_refine_ls_matrix_type full
_refine_ls_number_parameters 360
_refine_ls_number_reflns 18570
_refine_ls_number_restraints 0
_refine_ls_restrained_S_all 1.081
_refine_ls_R_factor_all 0.0625
_refine_ls_R_factor_gt 0.0399
_refine_ls_shift/su_max 0.003
_refine_ls_shift/su_mean 0.000
_refine_ls_structure_factor_coef Fsqd
_refine_ls_weighting_details 'calc w=1/[\s^2^(Fo^2^)+(0.0404P)^2^+3.5683P] where P=(Fo^2^+2Fc^2^)/3'
_refine_ls_weighting_scheme calc
_refine_ls_wR_factor_gt 0.0955
_refine_ls_wR_factor_ref 0.1108
_reflns_number_gt 14232
_reflns_number_total 18570
_reflns_threshold_expression >2sigma(I)
_cod_data_source_file om400184y_si_001.cif
_cod_data_source_block rf412_0m
_cod_depositor_comments
;
The following automatic conversions were performed:

'_symmetry_cell_setting' value 'Monoclinic' changed to 'monoclinic'
according to /home/saulius/struct/CIF-dictionaries/cif_core.dic
dictionary named 'cif_core.dic' version 2.4.2 from 2011-04-26.

Automatic conversion script
Id: cif_fix_values 1891 2012-01-12 08:04:46Z andrius 
;
_cod_original_sg_symbol_H-M P2(1)/c
_cod_database_code 4081224

loop_
_symmetry_equiv_pos_as_xyz
'x, y, z'
'-x, y+1/2, -z+1/2'
'-x, -y, -z'
'x, -y-1/2, z-1/2'

loop_
_atom_site_label
_atom_site_type_symbol
_atom_site_fract_x
_atom_site_fract_y
_atom_site_fract_z
_atom_site_U_iso_or_equiv
_atom_site_adp_type
_atom_site_occupancy
_atom_site_symmetry_multiplicity
_atom_site_calc_flag
_atom_site_refinement_flags
Fe1 Fe 1.224059(17) 0.659025(15) 0.492909(9) 0.02263(5) Uani 1 1 d .
Si2 Si 0.90269(3) 0.79717(2) 0.620335(16) 0.01541(6) Uani 1 1 d .
Si3 Si 0.80328(3) 0.66601(2) 0.613667(15) 0.01469(6) Uani 1 1 d .
Si5 Si 0.68897(3) 0.78446(3) 0.743309(16) 0.01761(7) Uani 1 1 d .
Si4 Si 0.66009(3) 0.66788(3) 0.677628(17) 0.01897(7) Uani 1 1 d .
Si6 Si 0.87854(3) 0.77757(3) 0.785411(16) 0.01693(7) Uani 1 1 d .
Si1 Si 1.03094(3) 0.80543(3) 0.549210(17) 0.02026(7) Uani 1 1 d .
Si7 Si 1.00085(3) 0.81056(3) 0.714917(17) 0.02057(8) Uani 1 1 d .
Si10 Si 0.57121(4) 0.78113(3) 0.818793(19) 0.02759(9) Uani 1 1 d .
Si9 Si 0.66358(4) 0.91343(3) 0.69007(2) 0.02870(10) Uani 1 1 d .
Si8 Si 0.76560(4) 0.90722(3) 0.607633(19) 0.02581(9) Uani 1 1 d .
C8 C 0.90297(13) 0.85249(12) 0.85058(7) 0.0274(3) Uani 1 1 d .
H8A H 0.8529 0.8360 0.8799 0.041 Uiso 1 1 calc R
H8B H 0.8862 0.9119 0.8377 0.041 Uiso 1 1 calc R
H8C H 0.9825 0.8484 0.8680 0.041 Uiso 1 1 calc R
C7 C 0.91499(15) 0.66455(11) 0.81182(7) 0.0283(3) Uani 1 1 d .
H7A H 0.9929 0.6634 0.8317 0.042 Uiso 1 1 calc R
H7B H 0.9089 0.6251 0.7781 0.042 Uiso 1 1 calc R
H7C H 0.8621 0.6464 0.8393 0.042 Uiso 1 1 calc R
C3 C 0.90454(13) 0.57374(9) 0.63424(7) 0.0230(3) Uani 1 1 d .
H3A H 0.8643 0.5188 0.6268 0.035 Uiso 1 1 calc R
H3B H 0.9336 0.5779 0.6760 0.035 Uiso 1 1 calc R
H3C H 0.9682 0.5767 0.6105 0.035 Uiso 1 1 calc R
C4 C 0.73527(13) 0.64826(10) 0.53561(6) 0.0233(3) Uani 1 1 d .
H4A H 0.7942 0.6488 0.5089 0.035 Uiso 1 1 calc R
H4B H 0.6802 0.6944 0.5246 0.035 Uiso 1 1 calc R
H4C H 0.6961 0.5924 0.5329 0.035 Uiso 1 1 calc R
C12 C 0.66030(18) 0.88922(14) 0.54016(8) 0.0409(4) Uani 1 1 d .
H12A H 0.6079 0.9383 0.5349 0.061 Uiso 1 1 calc R
H12B H 0.6171 0.8362 0.5450 0.061 Uiso 1 1 calc R
H12C H 0.7013 0.8837 0.5056 0.061 Uiso 1 1 calc R
C9 C 1.0571(2) 0.92383(14) 0.72723(9) 0.0439(5) Uani 1 1 d .
H9A H 1.1010 0.9277 0.7662 0.066 Uiso 1 1 calc R
H9B H 0.9933 0.9645 0.7249 0.066 Uiso 1 1 calc R
H9C H 1.1063 0.9381 0.6971 0.066 Uiso 1 1 calc R
C10 C 1.12624(14) 0.73527(16) 0.72492(8) 0.0392(4) Uani 1 1 d .
H10A H 1.1815 0.7521 0.6983 0.059 Uiso 1 1 calc R
H10B H 1.1005 0.6761 0.7160 0.059 Uiso 1 1 calc R
H10C H 1.1621 0.7384 0.7657 0.059 Uiso 1 1 calc R
C1 C 1.14304(16) 0.88930(12) 0.56977(8) 0.0349(4) Uani 1 1 d .
H1A H 1.1891 0.8722 0.6063 0.052 Uiso 1 1 calc R
H1B H 1.1066 0.9450 0.5755 0.052 Uiso 1 1 calc R
H1C H 1.1920 0.8945 0.5383 0.052 Uiso 1 1 calc R
C5 C 0.65907(17) 0.56226(11) 0.71881(8) 0.0336(4) Uani 1 1 d .
H5A H 0.5945 0.5614 0.7419 0.050 Uiso 1 1 calc R
H5B H 0.7302 0.5563 0.7451 0.050 Uiso 1 1 calc R
H5C H 0.6520 0.5143 0.6907 0.050 Uiso 1 1 calc R
C6 C 0.51584(14) 0.67642(16) 0.63328(8) 0.0385(4) Uani 1 1 d .
H6A H 0.5029 0.6258 0.6077 0.058 Uiso 1 1 calc R
H6B H 0.5127 0.7288 0.6092 0.058 Uiso 1 1 calc R
H6C H 0.4569 0.6791 0.6599 0.058 Uiso 1 1 calc R
C2 C 0.95080(15) 0.83229(12) 0.47600(7) 0.0305(3) Uani 1 1 d .
H2A H 1.0031 0.8316 0.4458 0.046 Uiso 1 1 calc R
H2B H 0.9169 0.8898 0.4777 0.046 Uiso 1 1 calc R
H2C H 0.8905 0.7895 0.4662 0.046 Uiso 1 1 calc R
C13 C 0.7171(3) 1.00907(13) 0.73666(10) 0.0517(6) Uani 1 1 d .
H13A H 0.7035 1.0623 0.7137 0.078 Uiso 1 1 calc R
H13B H 0.7989 1.0025 0.7488 0.078 Uiso 1 1 calc R
H13C H 0.6767 1.0120 0.7716 0.078 Uiso 1 1 calc R
C14 C 0.50740(19) 0.93161(17) 0.66421(10) 0.0511(6) Uani 1 1 d .
H14A H 0.4648 0.9350 0.6983 0.077 Uiso 1 1 calc R
H14B H 0.4783 0.8835 0.6390 0.077 Uiso 1 1 calc R
H14C H 0.4983 0.9857 0.6420 0.077 Uiso 1 1 calc R
C11 C 0.8359(3) 1.01450(12) 0.59779(11) 0.0518(6) Uani 1 1 d .
H11A H 0.8706 1.0141 0.5610 0.078 Uiso 1 1 calc R
H11B H 0.8948 1.0246 0.6308 0.078 Uiso 1 1 calc R
H11C H 0.7788 1.0605 0.5964 0.078 Uiso 1 1 calc R
C16 C 0.58232(15) 0.88775(14) 0.85831(9) 0.0373(4) Uani 1 1 d .
H16A H 0.5530 0.9337 0.8312 0.056 Uiso 1 1 calc R
H16B H 0.6622 0.8994 0.8726 0.056 Uiso 1 1 calc R
H16C H 0.5376 0.8857 0.8917 0.056 Uiso 1 1 calc R
C17 C 0.6162(2) 0.69381(16) 0.87350(9) 0.0451(5) Uani 1 1 d .
H17A H 0.6927 0.7064 0.8929 0.068 Uiso 1 1 calc R
H17B H 0.6168 0.6382 0.8532 0.068 Uiso 1 1 calc R
H17C H 0.5626 0.6913 0.9030 0.068 Uiso 1 1 calc R
C15 C 0.41929(16) 0.7624(2) 0.78874(10) 0.0518(6) Uani 1 1 d .
H15A H 0.3719 0.7617 0.8211 0.078 Uiso 1 1 calc R
H15B H 0.4126 0.7068 0.7681 0.078 Uiso 1 1 calc R
H15C H 0.3937 0.8088 0.7613 0.078 Uiso 1 1 calc R
C19 C 1.20084(13) 0.66723(12) 0.57989(7) 0.0267(3) Uani 1 1 d .
H19 H 1.2491 0.7017 0.6102 0.032 Uiso 1 1 calc R
C18 C 1.10092(11) 0.69841(10) 0.54432(6) 0.0200(2) Uani 1 1 d .
C22 C 1.06142(12) 0.62772(10) 0.50664(6) 0.0222(3) Uani 1 1 d .
H22 H 0.9936 0.6292 0.4761 0.027 Uiso 1 1 calc R
C20 C 1.22126(14) 0.58030(12) 0.56454(8) 0.0318(3) Uani 1 1 d .
H20 H 1.2853 0.5431 0.5824 0.038 Uiso 1 1 calc R
C21 C 1.13516(14) 0.55559(11) 0.51903(8) 0.0287(3) Uani 1 1 d .
H21 H 1.1276 0.4979 0.4993 0.034 Uiso 1 1 calc R
C25 C 1.31894(16) 0.61556(14) 0.42974(8) 0.0360(4) Uani 1 1 d .
H25 H 1.3291 0.5537 0.4190 0.043 Uiso 1 1 calc R
C24 C 1.23345(16) 0.66960(16) 0.40471(8) 0.0412(5) Uani 1 1 d .
H24 H 1.1722 0.6539 0.3726 0.049 Uiso 1 1 calc R
C26 C 1.38760(15) 0.66103(19) 0.47295(9) 0.0495(6) Uani 1 1 d .
H26 H 1.4551 0.6370 0.4981 0.059 Uiso 1 1 calc R
C27 C 1.3467(3) 0.7445(2) 0.47584(13) 0.0713(10) Uani 1 1 d .
H27 H 1.3798 0.7919 0.5021 0.086 Uiso 1 1 calc R
C23 C 1.2484(3) 0.75006(17) 0.43204(15) 0.0710(10) Uani 1 1 d .
H23 H 1.2002 0.8024 0.4227 0.085 Uiso 1 1 calc R

loop_
_atom_site_aniso_label
_atom_site_aniso_U_11
_atom_site_aniso_U_22
_atom_site_aniso_U_33
_atom_site_aniso_U_23
_atom_site_aniso_U_13
_atom_site_aniso_U_12
Fe1 0.01787(8) 0.03026(11) 0.02121(9) -0.00155(8) 0.00841(7) -0.00316(7)
Si2 0.01926(15) 0.01378(15) 0.01364(14) -0.00016(11) 0.00387(11) -0.00259(12)
Si3 0.01607(14) 0.01403(15) 0.01406(14) -0.00161(11) 0.00218(11) -0.00171(11)
Si5 0.01508(14) 0.02328(18) 0.01471(15) -0.00304(12) 0.00281(11) 0.00084(12)
Si4 0.01590(15) 0.02415(18) 0.01717(16) -0.00347(13) 0.00323(12) -0.00506(13)
Si6 0.01596(14) 0.02158(17) 0.01314(14) -0.00228(12) 0.00120(11) -0.00057(12)
Si1 0.02356(17) 0.02126(18) 0.01709(16) 0.00121(13) 0.00717(13) -0.00441(14)
Si7 0.01764(15) 0.02788(19) 0.01651(16) -0.00624(13) 0.00337(12) -0.00770(14)
Si10 0.01897(17) 0.0435(3) 0.02158(19) -0.00891(17) 0.00777(14) -0.00558(16)
Si9 0.0395(2) 0.0233(2) 0.0242(2) -0.00053(15) 0.00715(17) 0.01485(17)
Si8 0.0401(2) 0.01627(17) 0.02179(18) 0.00444(14) 0.00660(16) 0.00802(16)
C8 0.0240(6) 0.0381(8) 0.0199(6) -0.0109(6) 0.0014(5) -0.0029(6)
C7 0.0328(7) 0.0285(7) 0.0232(7) 0.0043(5) 0.0018(6) 0.0059(6)
C3 0.0283(6) 0.0177(6) 0.0235(6) 0.0016(5) 0.0050(5) 0.0032(5)
C4 0.0240(6) 0.0274(7) 0.0179(6) -0.0065(5) 0.0002(5) -0.0015(5)
C12 0.0476(10) 0.0480(11) 0.0259(8) 0.0048(7) -0.0006(7) 0.0231(9)
C9 0.0582(12) 0.0442(11) 0.0317(9) -0.0165(8) 0.0146(8) -0.0334(9)
C10 0.0183(6) 0.0733(14) 0.0251(7) -0.0089(8) -0.0008(5) 0.0086(7)
C1 0.0397(9) 0.0333(8) 0.0339(8) -0.0020(7) 0.0131(7) -0.0175(7)
C5 0.0433(9) 0.0269(8) 0.0327(8) -0.0014(6) 0.0129(7) -0.0142(7)
C6 0.0200(6) 0.0659(13) 0.0287(8) -0.0125(8) -0.0015(6) -0.0035(7)
C2 0.0373(8) 0.0354(8) 0.0200(6) 0.0072(6) 0.0078(6) 0.0029(7)
C13 0.0954(19) 0.0228(8) 0.0403(11) -0.0073(7) 0.0221(11) 0.0067(10)
C14 0.0473(11) 0.0657(15) 0.0410(11) 0.0053(10) 0.0084(9) 0.0376(11)
C11 0.0860(18) 0.0178(8) 0.0552(13) 0.0102(8) 0.0228(12) -0.0002(9)
C16 0.0283(7) 0.0502(11) 0.0356(9) -0.0171(8) 0.0131(6) -0.0002(7)
C17 0.0549(12) 0.0538(12) 0.0298(9) 0.0034(8) 0.0181(8) -0.0109(10)
C15 0.0227(7) 0.0912(18) 0.0432(11) -0.0246(11) 0.0115(7) -0.0156(9)
C19 0.0215(6) 0.0404(9) 0.0184(6) 0.0000(6) 0.0030(5) 0.0037(6)
C18 0.0179(5) 0.0265(6) 0.0165(5) 0.0000(4) 0.0056(4) -0.0012(5)
C22 0.0191(5) 0.0264(7) 0.0227(6) -0.0020(5) 0.0089(5) -0.0047(5)
C20 0.0288(7) 0.0386(9) 0.0296(8) 0.0082(6) 0.0106(6) 0.0102(6)
C21 0.0288(7) 0.0259(7) 0.0343(8) -0.0005(6) 0.0162(6) -0.0006(6)
C25 0.0348(8) 0.0461(10) 0.0305(8) -0.0040(7) 0.0187(7) -0.0011(7)
C24 0.0284(8) 0.0701(14) 0.0266(8) 0.0132(8) 0.0095(6) -0.0043(8)
C26 0.0202(7) 0.101(2) 0.0293(9) -0.0072(10) 0.0098(6) -0.0083(9)
C27 0.0757(18) 0.0721(17) 0.0781(18) -0.0419(15) 0.0596(16) -0.0526(15)
C23 0.0771(18) 0.0459(13) 0.105(2) 0.0412(14) 0.0751(18) 0.0220(12)

loop_
_atom_type_symbol
_atom_type_description
_atom_type_scat_dispersion_real
_atom_type_scat_dispersion_imag
_atom_type_scat_source
C C 0.0033 0.0016 'International Tables Vol C Tables 4.2.6.8 and 6.1.1.4'
H H 0.0000 0.0000 'International Tables Vol C Tables 4.2.6.8 and 6.1.1.4'
Si Si 0.0817 0.0704 'International Tables Vol C Tables 4.2.6.8 and 6.1.1.4'
Fe Fe 0.3463 0.8444 'International Tables Vol C Tables 4.2.6.8 and 6.1.1.4'

loop_
_geom_angle_atom_site_label_1
_geom_angle_atom_site_label_2
_geom_angle_atom_site_label_3
_geom_angle
C23 Fe1 C27 41.72(14)
C23 Fe1 C26 67.69(11)
C27 Fe1 C26 39.73(12)
C23 Fe1 C24 40.13(12)
C27 Fe1 C24 68.60(10)
C26 Fe1 C24 67.29(8)
C23 Fe1 C21 149.99(13)
C27 Fe1 C21 165.64(13)
C26 Fe1 C21 127.71(10)
C24 Fe1 C21 116.23(8)
C23 Fe1 C22 118.88(10)
C27 Fe1 C22 152.72(11)
C26 Fe1 C22 166.61(9)
C24 Fe1 C22 109.43(7)
C21 Fe1 C22 40.81(6)
C23 Fe1 C25 66.96(9)
C27 Fe1 C25 67.40(9)
C26 Fe1 C25 39.93(8)
C24 Fe1 C25 39.57(8)
C21 Fe1 C25 107.03(7)
C22 Fe1 C25 129.43(7)
C23 Fe1 C19 132.25(11)
C27 Fe1 C19 109.07(9)
C26 Fe1 C19 117.16(7)
C24 Fe1 C19 170.65(8)
C21 Fe1 C19 68.36(7)
C22 Fe1 C19 68.20(6)
C25 Fe1 C19 148.88(7)
C23 Fe1 C20 169.21(13)
C27 Fe1 C20 128.33(12)
C26 Fe1 C20 107.07(9)
C24 Fe1 C20 148.00(9)
C21 Fe1 C20 40.66(7)
C22 Fe1 C20 68.37(7)
C25 Fe1 C20 115.62(8)
C19 Fe1 C20 40.57(7)
C23 Fe1 C18 110.64(8)
C27 Fe1 C18 118.86(8)
C26 Fe1 C18 150.75(8)
C24 Fe1 C18 131.50(7)
C21 Fe1 C18 69.13(6)
C22 Fe1 C18 40.91(6)
C25 Fe1 C18 168.62(7)
C19 Fe1 C18 40.89(6)
C20 Fe1 C18 68.96(6)
Si3 Si2 Si7 109.11(2)
Si3 Si2 Si8 106.69(2)
Si7 Si2 Si8 108.09(2)
Si3 Si2 Si1 111.160(19)
Si7 Si2 Si1 110.17(2)
Si8 Si2 Si1 111.50(2)
C3 Si3 C4 108.22(7)
C3 Si3 Si2 109.93(5)
C4 Si3 Si2 109.99(5)
C3 Si3 Si4 109.51(5)
C4 Si3 Si4 109.32(5)
Si2 Si3 Si4 109.836(19)
Si6 Si5 Si9 108.18(2)
Si6 Si5 Si10 108.61(2)
Si9 Si5 Si10 110.60(2)
Si6 Si5 Si4 106.83(2)
Si9 Si5 Si4 108.79(2)
Si10 Si5 Si4 113.63(2)
C6 Si4 C5 105.75(10)
C6 Si4 Si5 110.21(7)
C5 Si4 Si5 110.78(6)
C6 Si4 Si3 109.61(6)
C5 Si4 Si3 110.21(6)
Si5 Si4 Si3 110.182(19)
C7 Si6 C8 108.02(8)
C7 Si6 Si5 110.30(6)
C8 Si6 Si5 110.42(5)
C7 Si6 Si7 106.65(5)
C8 Si6 Si7 111.16(5)
Si5 Si6 Si7 110.20(2)
C18 Si1 C2 109.00(7)
C18 Si1 C1 108.98(8)
C2 Si1 C1 109.84(9)
C18 Si1 Si2 108.67(4)
C2 Si1 Si2 109.37(6)
C1 Si1 Si2 110.95(6)
C10 Si7 C9 107.41(11)
C10 Si7 Si2 110.86(6)
C9 Si7 Si2 110.39(7)
C10 Si7 Si6 108.81(7)
C9 Si7 Si6 109.57(6)
Si2 Si7 Si6 109.755(19)
C15 Si10 C17 108.59(12)
C15 Si10 C16 108.87(10)
C17 Si10 C16 108.24(10)
C15 Si10 Si5 111.13(7)
C17 Si10 Si5 111.19(7)
C16 Si10 Si5 108.76(6)
C13 Si9 C14 108.04(12)
C13 Si9 Si5 111.13(8)
C14 Si9 Si5 110.52(9)
C13 Si9 Si8 108.34(8)
C14 Si9 Si8 109.13(7)
Si5 Si9 Si8 109.61(2)
C11 Si8 C12 106.88(11)
C11 Si8 Si2 110.32(9)
C12 Si8 Si2 111.97(6)
C11 Si8 Si9 109.53(8)
C12 Si8 Si9 108.10(7)
Si2 Si8 Si9 109.96(2)
Si6 C8 H8A 109.5
Si6 C8 H8B 109.5
H8A C8 H8B 109.5
Si6 C8 H8C 109.5
H8A C8 H8C 109.5
H8B C8 H8C 109.5
Si6 C7 H7A 109.5
Si6 C7 H7B 109.5
H7A C7 H7B 109.5
Si6 C7 H7C 109.5
H7A C7 H7C 109.5
H7B C7 H7C 109.5
Si3 C3 H3A 109.5
Si3 C3 H3B 109.5
H3A C3 H3B 109.5
Si3 C3 H3C 109.5
H3A C3 H3C 109.5
H3B C3 H3C 109.5
Si3 C4 H4A 109.5
Si3 C4 H4B 109.5
H4A C4 H4B 109.5
Si3 C4 H4C 109.5
H4A C4 H4C 109.5
H4B C4 H4C 109.5
Si8 C12 H12A 109.5
Si8 C12 H12B 109.5
H12A C12 H12B 109.5
Si8 C12 H12C 109.5
H12A C12 H12C 109.5
H12B C12 H12C 109.5
Si7 C9 H9A 109.5
Si7 C9 H9B 109.5
H9A C9 H9B 109.5
Si7 C9 H9C 109.5
H9A C9 H9C 109.5
H9B C9 H9C 109.5
Si7 C10 H10A 109.5
Si7 C10 H10B 109.5
H10A C10 H10B 109.5
Si7 C10 H10C 109.5
H10A C10 H10C 109.5
H10B C10 H10C 109.5
Si1 C1 H1A 109.5
Si1 C1 H1B 109.5
H1A C1 H1B 109.5
Si1 C1 H1C 109.5
H1A C1 H1C 109.5
H1B C1 H1C 109.5
Si4 C5 H5A 109.5
Si4 C5 H5B 109.5
H5A C5 H5B 109.5
Si4 C5 H5C 109.5
H5A C5 H5C 109.5
H5B C5 H5C 109.5
Si4 C6 H6A 109.5
Si4 C6 H6B 109.5
H6A C6 H6B 109.5
Si4 C6 H6C 109.5
H6A C6 H6C 109.5
H6B C6 H6C 109.5
Si1 C2 H2A 109.5
Si1 C2 H2B 109.5
H2A C2 H2B 109.5
Si1 C2 H2C 109.5
H2A C2 H2C 109.5
H2B C2 H2C 109.5
Si9 C13 H13A 109.5
Si9 C13 H13B 109.5
H13A C13 H13B 109.5
Si9 C13 H13C 109.5
H13A C13 H13C 109.5
H13B C13 H13C 109.5
Si9 C14 H14A 109.5
Si9 C14 H14B 109.5
H14A C14 H14B 109.5
Si9 C14 H14C 109.5
H14A C14 H14C 109.5
H14B C14 H14C 109.5
Si8 C11 H11A 109.5
Si8 C11 H11B 109.5
H11A C11 H11B 109.5
Si8 C11 H11C 109.5
H11A C11 H11C 109.5
H11B C11 H11C 109.5
Si10 C16 H16A 109.5
Si10 C16 H16B 109.5
H16A C16 H16B 109.5
Si10 C16 H16C 109.5
H16A C16 H16C 109.5
H16B C16 H16C 109.5
Si10 C17 H17A 109.5
Si10 C17 H17B 109.5
H17A C17 H17B 109.5
Si10 C17 H17C 109.5
H17A C17 H17C 109.5
H17B C17 H17C 109.5
Si10 C15 H15A 109.5
Si10 C15 H15B 109.5
H15A C15 H15B 109.5
Si10 C15 H15C 109.5
H15A C15 H15C 109.5
H15B C15 H15C 109.5
C20 C19 C18 109.31(14)
C20 C19 Fe1 69.74(9)
C18 C19 Fe1 70.41(8)
C20 C19 H19 125.3
C18 C19 H19 125.3
Fe1 C19 H19 125.3
C22 C18 C19 105.78(13)
C22 C18 Si1 126.76(11)
C19 C18 Si1 127.33(11)
C22 C18 Fe1 68.59(7)
C19 C18 Fe1 68.70(8)
Si1 C18 Fe1 130.11(7)
C21 C22 C18 109.21(14)
C21 C22 Fe1 69.59(8)
C18 C22 Fe1 70.50(7)
C21 C22 H22 125.4
C18 C22 H22 125.4
Fe1 C22 H22 125.4
C19 C20 C21 107.99(14)
C19 C20 Fe1 69.69(9)
C21 C20 Fe1 69.54(9)
C19 C20 H20 126.0
C21 C20 H20 126.0
Fe1 C20 H20 126.0
C20 C21 C22 107.71(15)
C20 C21 Fe1 69.80(10)
C22 C21 Fe1 69.60(9)
C20 C21 H21 126.1
C22 C21 H21 126.1
Fe1 C21 H21 126.1
C24 C25 C26 109.0(2)
C24 C25 Fe1 70.08(10)
C26 C25 Fe1 69.78(10)
C24 C25 H25 125.5
C26 C25 H25 125.5
Fe1 C25 H25 125.5
C25 C24 C23 107.8(2)
C25 C24 Fe1 70.35(10)
C23 C24 Fe1 69.32(13)
C25 C24 H24 126.1
C23 C24 H24 126.1
Fe1 C24 H24 126.1
C27 C26 C25 109.1(2)
C27 C26 Fe1 69.95(12)
C25 C26 Fe1 70.29(10)
C27 C26 H26 125.4
C25 C26 H26 125.4
Fe1 C26 H26 125.4
C26 C27 C23 106.2(2)
C26 C27 Fe1 70.32(12)
C23 C27 Fe1 68.84(12)
C26 C27 H27 126.9
C23 C27 H27 126.9
Fe1 C27 H27 126.9
C24 C23 C27 107.9(2)
C24 C23 Fe1 70.55(11)
C27 C23 Fe1 69.44(14)
C24 C23 H23 126.1
C27 C23 H23 126.1
Fe1 C23 H23 126.1

loop_
_geom_bond_atom_site_label_1
_geom_bond_atom_site_label_2
_geom_bond_distance
Fe1 C23 2.027(2)
Fe1 C27 2.035(2)
Fe1 C26 2.0401(17)
Fe1 C24 2.0432(18)
Fe1 C21 2.0444(16)
Fe1 C22 2.0444(13)
Fe1 C25 2.0468(16)
Fe1 C19 2.0471(15)
Fe1 C20 2.0478(17)
Fe1 C18 2.0699(13)
Si2 Si3 2.3437(5)
Si2 Si7 2.3443(5)
Si2 Si8 2.3475(6)
Si2 Si1 2.3568(5)
Si3 C3 1.8890(15)
Si3 C4 1.8928(14)
Si3 Si4 2.3666(5)
Si5 Si6 2.3377(5)
Si5 Si9 2.3415(6)
Si5 Si10 2.3453(5)
Si5 Si4 2.3498(5)
Si4 C6 1.8857(17)
Si4 C5 1.8894(18)
Si6 C7 1.8858(16)
Si6 C8 1.8862(15)
Si6 Si7 2.3478(5)
Si1 C18 1.8624(15)
Si1 C2 1.8740(17)
Si1 C1 1.8767(17)
Si7 C10 1.8799(19)
Si7 C9 1.8862(18)
Si10 C15 1.8705(19)
Si10 C17 1.878(2)
Si10 C16 1.8807(19)
Si9 C13 1.891(2)
Si9 C14 1.894(2)
Si9 Si8 2.3598(6)
Si8 C11 1.884(2)
Si8 C12 1.889(2)
C8 H8A 0.9800
C8 H8B 0.9800
C8 H8C 0.9800
C7 H7A 0.9800
C7 H7B 0.9800
C7 H7C 0.9800
C3 H3A 0.9800
C3 H3B 0.9800
C3 H3C 0.9800
C4 H4A 0.9800
C4 H4B 0.9800
C4 H4C 0.9800
C12 H12A 0.9800
C12 H12B 0.9800
C12 H12C 0.9800
C9 H9A 0.9800
C9 H9B 0.9800
C9 H9C 0.9800
C10 H10A 0.9800
C10 H10B 0.9800
C10 H10C 0.9800
C1 H1A 0.9800
C1 H1B 0.9800
C1 H1C 0.9800
C5 H5A 0.9800
C5 H5B 0.9800
C5 H5C 0.9800
C6 H6A 0.9800
C6 H6B 0.9800
C6 H6C 0.9800
C2 H2A 0.9800
C2 H2B 0.9800
C2 H2C 0.9800
C13 H13A 0.9800
C13 H13B 0.9800
C13 H13C 0.9800
C14 H14A 0.9800
C14 H14B 0.9800
C14 H14C 0.9800
C11 H11A 0.9800
C11 H11B 0.9800
C11 H11C 0.9800
C16 H16A 0.9800
C16 H16B 0.9800
C16 H16C 0.9800
C17 H17A 0.9800
C17 H17B 0.9800
C17 H17C 0.9800
C15 H15A 0.9800
C15 H15B 0.9800
C15 H15C 0.9800
C19 C20 1.420(3)
C19 C18 1.438(2)
C19 H19 1.0000
C18 C22 1.438(2)
C22 C21 1.426(2)
C22 H22 1.0000
C20 C21 1.422(3)
C20 H20 1.0000
C21 H21 1.0000
C25 C24 1.384(3)
C25 C26 1.395(3)
C25 H25 1.0000
C24 C23 1.397(4)
C24 H24 1.0000
C26 C27 1.385(4)
C26 H26 1.0000
C27 C23 1.447(5)
C27 H27 1.0000
C23 H23 1.0000

loop_
_geom_torsion_atom_site_label_1
_geom_torsion_atom_site_label_2
_geom_torsion_atom_site_label_3
_geom_torsion_atom_site_label_4
_geom_torsion
Si7 Si2 Si3 C3 -55.26(5)
Si8 Si2 Si3 C3 -171.81(5)
Si1 Si2 Si3 C3 66.44(5)
Si7 Si2 Si3 C4 -174.33(5)
Si8 Si2 Si3 C4 69.12(5)
Si1 Si2 Si3 C4 -52.63(5)
Si7 Si2 Si3 Si4 65.30(2)
Si8 Si2 Si3 Si4 -51.24(3)
Si1 Si2 Si3 Si4 -173.00(2)
Si6 Si5 Si4 C6 -171.97(7)
Si9 Si5 Si4 C6 -55.40(8)
Si10 Si5 Si4 C6 68.28(8)
Si6 Si5 Si4 C5 71.35(7)
Si9 Si5 Si4 C5 -172.08(7)
Si10 Si5 Si4 C5 -48.40(7)
Si6 Si5 Si4 Si3 -50.88(3)
Si9 Si5 Si4 Si3 65.69(3)
Si10 Si5 Si4 Si3 -170.63(2)
C3 Si3 Si4 C6 -131.04(9)
C4 Si3 Si4 C6 -12.63(10)
Si2 Si3 Si4 C6 108.15(8)
C3 Si3 Si4 C5 -15.04(8)
C4 Si3 Si4 C5 103.36(8)
Si2 Si3 Si4 C5 -135.86(6)
C3 Si3 Si4 Si5 107.52(5)
C4 Si3 Si4 Si5 -134.08(5)
Si2 Si3 Si4 Si5 -13.30(3)
Si9 Si5 Si6 C7 -165.20(6)
Si10 Si5 Si6 C7 74.71(6)
Si4 Si5 Si6 C7 -48.23(6)
Si9 Si5 Si6 C8 75.48(6)
Si10 Si5 Si6 C8 -44.61(7)
Si4 Si5 Si6 C8 -167.55(6)
Si9 Si5 Si6 Si7 -47.71(3)
Si10 Si5 Si6 Si7 -167.80(2)
Si4 Si5 Si6 Si7 69.26(3)
Si3 Si2 Si1 C18 -40.89(5)
Si7 Si2 Si1 C18 80.19(5)
Si8 Si2 Si1 C18 -159.80(5)
Si3 Si2 Si1 C2 78.00(7)
Si7 Si2 Si1 C2 -160.92(6)
Si8 Si2 Si1 C2 -40.91(7)
Si3 Si2 Si1 C1 -160.69(7)
Si7 Si2 Si1 C1 -39.61(8)
Si8 Si2 Si1 C1 80.40(8)
Si3 Si2 Si7 C10 72.63(8)
Si8 Si2 Si7 C10 -171.71(8)
Si1 Si2 Si7 C10 -49.66(8)
Si3 Si2 Si7 C9 -168.47(8)
Si8 Si2 Si7 C9 -52.82(8)
Si1 Si2 Si7 C9 69.23(8)
Si3 Si2 Si7 Si6 -47.60(3)
Si8 Si2 Si7 Si6 68.06(3)
Si1 Si2 Si7 Si6 -169.89(2)
C7 Si6 Si7 C10 -19.48(9)
C8 Si6 Si7 C10 98.04(9)
Si5 Si6 Si7 C10 -139.21(7)
C7 Si6 Si7 C9 -136.64(10)
C8 Si6 Si7 C9 -19.13(11)
Si5 Si6 Si7 C9 103.63(9)
C7 Si6 Si7 Si2 101.99(6)
C8 Si6 Si7 Si2 -140.50(6)
Si5 Si6 Si7 Si2 -17.74(3)
Si6 Si5 Si10 C15 -167.72(10)
Si9 Si5 Si10 C15 73.70(11)
Si4 Si5 Si10 C15 -48.99(11)
Si6 Si5 Si10 C17 -46.64(8)
Si9 Si5 Si10 C17 -165.21(8)
Si4 Si5 Si10 C17 72.10(8)
Si6 Si5 Si10 C16 72.45(7)
Si9 Si5 Si10 C16 -46.13(8)
Si4 Si5 Si10 C16 -168.81(7)
Si6 Si5 Si9 C13 -51.55(9)
Si10 Si5 Si9 C13 67.29(10)
Si4 Si5 Si9 C13 -167.24(9)
Si6 Si5 Si9 C14 -171.50(8)
Si10 Si5 Si9 C14 -52.66(8)
Si4 Si5 Si9 C14 72.80(8)
Si6 Si5 Si9 Si8 68.18(3)
Si10 Si5 Si9 Si8 -172.98(2)
Si4 Si5 Si9 Si8 -47.51(3)
Si3 Si2 Si8 C11 -169.27(9)
Si7 Si2 Si8 C11 73.51(9)
Si1 Si2 Si8 C11 -47.72(9)
Si3 Si2 Si8 C12 -50.37(8)
Si7 Si2 Si8 C12 -167.59(8)
Si1 Si2 Si8 C12 71.17(8)
Si3 Si2 Si8 Si9 69.82(3)
Si7 Si2 Si8 Si9 -47.40(3)
Si1 Si2 Si8 Si9 -168.63(2)
C13 Si9 Si8 C11 -17.71(13)
C14 Si9 Si8 C11 99.70(13)
Si5 Si9 Si8 C11 -139.14(10)
C13 Si9 Si8 C12 -133.82(11)
C14 Si9 Si8 C12 -16.41(12)
Si5 Si9 Si8 C12 104.75(7)
C13 Si9 Si8 Si2 103.67(9)
C14 Si9 Si8 Si2 -138.92(9)
Si5 Si9 Si8 Si2 -17.76(3)
C23 Fe1 C19 C20 -168.40(15)
C27 Fe1 C19 C20 -127.24(15)
C26 Fe1 C19 C20 -84.73(14)
C24 Fe1 C19 C20 158.8(4)
C21 Fe1 C19 C20 37.68(10)
C22 Fe1 C19 C20 81.76(11)
C25 Fe1 C19 C20 -49.61(18)
C18 Fe1 C19 C20 120.36(14)
C23 Fe1 C19 C18 71.24(16)
C27 Fe1 C19 C18 112.39(14)
C26 Fe1 C19 C18 154.90(12)
C24 Fe1 C19 C18 38.5(5)
C21 Fe1 C19 C18 -82.68(10)
C22 Fe1 C19 C18 -38.60(9)
C25 Fe1 C19 C18 -169.97(13)
C20 Fe1 C19 C18 -120.36(14)
C20 C19 C18 C22 -0.21(16)
Fe1 C19 C18 C22 58.85(9)
C20 C19 C18 Si1 176.03(11)
Fe1 C19 C18 Si1 -124.91(11)
C20 C19 C18 Fe1 -59.06(11)
C2 Si1 C18 C22 -29.75(14)
C1 Si1 C18 C22 -149.61(12)
Si2 Si1 C18 C22 89.37(12)
C2 Si1 C18 C19 154.77(13)
C1 Si1 C18 C19 34.90(15)
Si2 Si1 C18 C19 -86.11(12)
C2 Si1 C18 Fe1 62.18(11)
C1 Si1 C18 Fe1 -57.69(12)
Si2 Si1 C18 Fe1 -178.71(7)
C23 Fe1 C18 C22 110.70(15)
C27 Fe1 C18 C22 156.02(15)
C26 Fe1 C18 C22 -168.38(18)
C24 Fe1 C18 C22 69.95(13)
C21 Fe1 C18 C22 -37.16(9)
C25 Fe1 C18 C22 35.1(4)
C19 Fe1 C18 C22 -117.80(13)
C20 Fe1 C18 C22 -80.84(10)
C23 Fe1 C18 C19 -131.50(15)
C27 Fe1 C18 C19 -86.18(16)
C26 Fe1 C18 C19 -50.6(2)
C24 Fe1 C18 C19 -172.25(12)
C21 Fe1 C18 C19 80.64(11)
C22 Fe1 C18 C19 117.80(13)
C25 Fe1 C18 C19 152.9(4)
C20 Fe1 C18 C19 36.96(10)
C23 Fe1 C18 Si1 -9.99(16)
C27 Fe1 C18 Si1 35.33(17)
C26 Fe1 C18 Si1 70.9(2)
C24 Fe1 C18 Si1 -50.73(15)
C21 Fe1 C18 Si1 -157.84(12)
C22 Fe1 C18 Si1 -120.68(14)
C25 Fe1 C18 Si1 -85.6(4)
C19 Fe1 C18 Si1 121.51(14)
C20 Fe1 C18 Si1 158.47(12)
C19 C18 C22 C21 0.07(15)
Si1 C18 C22 C21 -176.19(10)
Fe1 C18 C22 C21 58.99(10)
C19 C18 C22 Fe1 -58.92(9)
Si1 C18 C22 Fe1 124.81(11)
C23 Fe1 C22 C21 150.97(14)
C27 Fe1 C22 C21 -171.2(2)
C26 Fe1 C22 C21 34.6(4)
C24 Fe1 C22 C21 107.97(12)
C25 Fe1 C22 C21 68.16(13)
C19 Fe1 C22 C21 -81.70(10)
C20 Fe1 C22 C21 -37.87(10)
C18 Fe1 C22 C21 -120.28(13)
C23 Fe1 C22 C18 -88.75(14)
C27 Fe1 C22 C18 -51.0(2)
C26 Fe1 C22 C18 154.8(3)
C24 Fe1 C22 C18 -131.75(11)
C21 Fe1 C22 C18 120.28(13)
C25 Fe1 C22 C18 -171.56(10)
C19 Fe1 C22 C18 38.58(9)
C20 Fe1 C22 C18 82.41(10)
C18 C19 C20 C21 0.27(17)
Fe1 C19 C20 C21 -59.20(11)
C18 C19 C20 Fe1 59.47(10)
C23 Fe1 C20 C19 52.7(4)
C27 Fe1 C20 C19 73.56(14)
C26 Fe1 C20 C19 112.05(11)
C24 Fe1 C20 C19 -173.64(12)
C21 Fe1 C20 C19 -119.31(13)
C22 Fe1 C20 C19 -81.31(10)
C25 Fe1 C20 C19 154.11(10)
C18 Fe1 C20 C19 -37.24(9)
C23 Fe1 C20 C21 172.0(4)
C27 Fe1 C20 C21 -167.13(12)
C26 Fe1 C20 C21 -128.64(11)
C24 Fe1 C20 C21 -54.33(16)
C22 Fe1 C20 C21 38.01(9)
C25 Fe1 C20 C21 -86.57(11)
C19 Fe1 C20 C21 119.31(13)
C18 Fe1 C20 C21 82.07(9)
C19 C20 C21 C22 -0.22(17)
Fe1 C20 C21 C22 -59.51(10)
C19 C20 C21 Fe1 59.29(11)
C18 C22 C21 C20 0.09(16)
Fe1 C22 C21 C20 59.63(11)
C18 C22 C21 Fe1 -59.55(9)
C23 Fe1 C21 C20 -177.01(15)
C27 Fe1 C21 C20 44.8(4)
C26 Fe1 C21 C20 70.70(12)
C24 Fe1 C21 C20 151.32(10)
C22 Fe1 C21 C20 -118.86(13)
C25 Fe1 C21 C20 109.72(11)
C19 Fe1 C21 C20 -37.60(9)
C18 Fe1 C21 C20 -81.61(10)
C23 Fe1 C21 C22 -58.16(18)
C27 Fe1 C21 C22 163.7(3)
C26 Fe1 C21 C22 -170.44(10)
C24 Fe1 C21 C22 -89.82(11)
C25 Fe1 C21 C22 -131.42(10)
C19 Fe1 C21 C22 81.26(9)
C20 Fe1 C21 C22 118.86(13)
C18 Fe1 C21 C22 37.24(9)
C23 Fe1 C25 C24 -37.85(16)
C27 Fe1 C25 C24 -83.30(18)
C26 Fe1 C25 C24 -120.1(2)
C21 Fe1 C25 C24 110.79(13)
C22 Fe1 C25 C24 71.40(15)
C19 Fe1 C25 C24 -173.02(14)
C20 Fe1 C25 C24 153.65(13)
C18 Fe1 C25 C24 42.3(4)
C23 Fe1 C25 C26 82.27(19)
C27 Fe1 C25 C26 36.82(18)
C24 Fe1 C25 C26 120.1(2)
C21 Fe1 C25 C26 -129.10(15)
C22 Fe1 C25 C26 -168.48(14)
C19 Fe1 C25 C26 -52.9(2)
C20 Fe1 C25 C26 -86.23(16)
C18 Fe1 C25 C26 162.4(3)
C26 C25 C24 C23 0.3(2)
Fe1 C25 C24 C23 59.42(12)
C26 C25 C24 Fe1 -59.12(13)
C23 Fe1 C24 C25 118.8(2)
C27 Fe1 C24 C25 80.00(16)
C26 Fe1 C24 C25 37.00(14)
C21 Fe1 C24 C25 -85.21(13)
C22 Fe1 C24 C25 -129.08(12)
C19 Fe1 C24 C25 157.3(4)
C20 Fe1 C24 C25 -49.04(19)
C18 Fe1 C24 C25 -169.79(11)
C27 Fe1 C24 C23 -38.84(17)
C26 Fe1 C24 C23 -81.83(17)
C21 Fe1 C24 C23 155.96(15)
C22 Fe1 C24 C23 112.09(15)
C25 Fe1 C24 C23 -118.8(2)
C19 Fe1 C24 C23 38.4(5)
C20 Fe1 C24 C23 -167.87(16)
C18 Fe1 C24 C23 71.37(17)
C24 C25 C26 C27 -0.1(2)
Fe1 C25 C26 C27 -59.37(13)
C24 C25 C26 Fe1 59.30(13)
C23 Fe1 C26 C27 39.78(18)
C24 Fe1 C26 C27 83.38(18)
C21 Fe1 C26 C27 -170.24(16)
C22 Fe1 C26 C27 161.8(3)
C25 Fe1 C26 C27 120.1(2)
C19 Fe1 C26 C27 -87.55(18)
C20 Fe1 C26 C27 -130.20(17)
C18 Fe1 C26 C27 -52.9(2)
C23 Fe1 C26 C25 -80.28(17)
C27 Fe1 C26 C25 -120.1(2)
C24 Fe1 C26 C25 -36.68(14)
C21 Fe1 C26 C25 69.70(16)
C22 Fe1 C26 C25 41.8(4)
C19 Fe1 C26 C25 152.39(12)
C20 Fe1 C26 C25 109.75(14)
C18 Fe1 C26 C25 -172.97(13)
C25 C26 C27 C23 -0.2(2)
Fe1 C26 C27 C23 -59.77(13)
C25 C26 C27 Fe1 59.58(14)
C23 Fe1 C27 C26 -117.2(2)
C24 Fe1 C27 C26 -79.80(15)
C21 Fe1 C27 C26 32.7(4)
C22 Fe1 C27 C26 -170.92(14)
C25 Fe1 C27 C26 -36.99(13)
C19 Fe1 C27 C26 109.86(14)
C20 Fe1 C27 C26 68.56(16)
C18 Fe1 C27 C26 153.57(12)
C26 Fe1 C27 C23 117.2(2)
C24 Fe1 C27 C23 37.40(14)
C21 Fe1 C27 C23 149.9(3)
C22 Fe1 C27 C23 -53.7(2)
C25 Fe1 C27 C23 80.21(15)
C19 Fe1 C27 C23 -132.95(14)
C20 Fe1 C27 C23 -174.25(13)
C18 Fe1 C27 C23 -89.23(15)
C25 C24 C23 C27 -0.4(2)
Fe1 C24 C23 C27 59.66(14)
C25 C24 C23 Fe1 -60.07(12)
C26 C27 C23 C24 0.4(2)
Fe1 C27 C23 C24 -60.36(13)
C26 C27 C23 Fe1 60.73(15)
C27 Fe1 C23 C24 118.68(18)
C26 Fe1 C23 C24 80.76(14)
C21 Fe1 C23 C24 -46.9(2)
C22 Fe1 C23 C24 -86.28(13)
C25 Fe1 C23 C24 37.33(12)
C19 Fe1 C23 C24 -172.16(10)
C20 Fe1 C23 C24 143.5(4)
C18 Fe1 C23 C24 -130.68(12)
C26 Fe1 C23 C27 -37.92(14)
C24 Fe1 C23 C27 -118.68(18)
C21 Fe1 C23 C27 -165.61(15)
C22 Fe1 C23 C27 155.04(13)
C25 Fe1 C23 C27 -81.34(14)
C19 Fe1 C23 C27 69.17(16)
C20 Fe1 C23 C27 24.8(5)
C18 Fe1 C23 C27 110.65(13)
